data_8106450
loop_
_publ_author_name
'Meng, Jing'
'Dai, Yifei'
'Sui, Feng'

_publ_section_title
;
 Crystal structure of
 4-(3,4-dimethyl-phenyl)-2-methyl-5-oxo-1,4,5,6,7,8-hexahydro-quinoline-3-carboxylic
 acid ethyl ester, C21H25NO3
;
_journal_issue 1
_journal_name_full 'Zeitschrift f\"ur Kristallographie - New Crystal Structures'
_journal_page_first 111
_journal_page_last 112
_journal_paper_doi 10.1515/ncrs-2016-0173
_journal_volume 232
_journal_year 2017
_chemical_formula_sum 'C21 H25 N O3'
_chemical_formula_weight 339.42
_space_group_IT_number 2
_space_group_name_Hall '-P 1'
_space_group_name_H-M_alt 'P -1'
_symmetry_cell_setting triclinic
_symmetry_space_group_name_H-M 'P -1'
_atom_sites_solution_hydrogens geom
_atom_sites_solution_primary direct
_atom_sites_solution_secondary difmap
_cell_angle_alpha 70.940(18)
_cell_angle_beta 75.965(19)
_cell_angle_gamma 82.483(19)
_cell_formula_units_Z 2
_cell_length_a 7.336(4)
_cell_length_b 10.825(4)
_cell_length_c 12.322(3)
_cell_measurement_reflns_used 1460
_cell_measurement_temperature 296(2)
_cell_measurement_theta_max 28.09
_cell_measurement_theta_min 2.87
_cell_volume 895.8(6)
_computing_cell_refinement 'Bruker SAINT'
_computing_data_collection 'Bruker APEX2'
_computing_data_reduction 'Bruker SAINT'
_computing_molecular_graphics 'Bruker SHELXTL'
_computing_publication_material 'Bruker SHELXTL'
_computing_structure_refinement 'SHELXL-97 (Sheldrick, 2008)'
_computing_structure_solution 'SHELXS-97 (Sheldrick, 2008)'
_diffrn_ambient_temperature 296(2)
_diffrn_measured_fraction_theta_full 0.974
_diffrn_measured_fraction_theta_max 0.974
_diffrn_measurement_device_type 'Bruker APEX-II CCD'
_diffrn_measurement_method '\f and \w scans'
_diffrn_radiation_monochromator graphite
_diffrn_radiation_source 'fine-focus sealed tube'
_diffrn_radiation_type MoK\a
_diffrn_radiation_wavelength 0.71073
_diffrn_reflns_av_R_equivalents 0.0324
_diffrn_reflns_av_sigmaI/netI 0.0606
_diffrn_reflns_limit_h_max 8
_diffrn_reflns_limit_h_min -8
_diffrn_reflns_limit_k_max 7
_diffrn_reflns_limit_k_min -12
_diffrn_reflns_limit_l_max 13
_diffrn_reflns_limit_l_min -14
_diffrn_reflns_number 4281
_diffrn_reflns_theta_full 25.00
_diffrn_reflns_theta_max 25.00
_diffrn_reflns_theta_min 1.79
_exptl_absorpt_coefficient_mu 0.084
_exptl_absorpt_correction_T_max 0.9802
_exptl_absorpt_correction_T_min 0.9705
_exptl_absorpt_correction_type multi-scan
_exptl_absorpt_process_details SADABS
_exptl_crystal_colour colorless
_exptl_crystal_density_diffrn 1.258
_exptl_crystal_density_method 'not measured'
_exptl_crystal_description block
_exptl_crystal_F_000 364
_exptl_crystal_size_max 0.36
_exptl_crystal_size_mid 0.31
_exptl_crystal_size_min 0.24
_refine_diff_density_max 0.351
_refine_diff_density_min -0.308
_refine_diff_density_rms 0.061
_refine_ls_extinction_coef 0.109(8)
_refine_ls_extinction_expression Fc^*^=kFc[1+0.001xFc^2^\l^3^/sin(2\q)]^-1/4^
_refine_ls_extinction_method SHELXL
_refine_ls_goodness_of_fit_ref 1.066
_refine_ls_hydrogen_treatment constr
_refine_ls_matrix_type full
_refine_ls_number_parameters 227
_refine_ls_number_reflns 3069
_refine_ls_number_restraints 0
_refine_ls_restrained_S_all 1.066
_refine_ls_R_factor_all 0.1044
_refine_ls_R_factor_gt 0.0736
_refine_ls_shift/su_max 0.000
_refine_ls_shift/su_mean 0.000
_refine_ls_structure_factor_coef Fsqd
_refine_ls_weighting_details 'calc w=1/[\s^2^(Fo^2^)+(0.0500P)^2^+1.0500P] where P=(Fo^2^+2Fc^2^)/3'
_refine_ls_weighting_scheme calc
_refine_ls_wR_factor_gt 0.1667
_refine_ls_wR_factor_ref 0.1827
_reflns_number_gt 2171
_reflns_number_total 3069
_reflns_threshold_expression >2sigma(I)
_cod_data_source_file suppl_ncrs-2016-0173_suppl.cif
_cod_data_source_block a
_cod_original_sg_symbol_H-M 'P-1   '
_cod_database_code 8106450

loop_
_symmetry_equiv_pos_as_xyz
'x, y, z'
'-x, -y, -z'

loop_
_atom_site_label
_atom_site_type_symbol
_atom_site_fract_x
_atom_site_fract_y
_atom_site_fract_z
_atom_site_U_iso_or_equiv
_atom_site_adp_type
_atom_site_occupancy
_atom_site_symmetry_multiplicity
_atom_site_calc_flag
_atom_site_refinement_flags
_atom_site_disorder_assembly
_atom_site_disorder_group
N1 N 0.5879(4) 0.2334(2) 0.4715(2) 0.0438(7) Uani 1 1 d . . .
H1A H 0.6873 0.2520 0.4870 0.053 Uiso 1 1 calc R . .
O1 O -0.0626(3) 0.2777(2) 0.5198(2) 0.0560(7) Uani 1 1 d . . .
O2 O 0.3154(4) 0.0647(3) 0.2488(3) 0.0715(8) Uani 1 1 d . . .
O3 O 0.6144(4) 0.0031(3) 0.2464(3) 0.0721(8) Uani 1 1 d . . .
C1 C 0.4182(4) 0.2797(3) 0.5199(3) 0.0370(7) Uani 1 1 d . . .
C2 C 0.4116(5) 0.3297(3) 0.6197(3) 0.0480(8) Uani 1 1 d . . .
H2A H 0.5216 0.3790 0.6034 0.058 Uiso 1 1 calc R . .
H2B H 0.4142 0.2565 0.6904 0.058 Uiso 1 1 calc R . .
C3 C 0.2379(5) 0.4155(4) 0.6394(4) 0.0614(10) Uani 1 1 d . . .
H3A H 0.2460 0.4968 0.5751 0.074 Uiso 1 1 calc R . .
H3B H 0.2273 0.4365 0.7115 0.074 Uiso 1 1 calc R . .
C4 C 0.0663(5) 0.3470(4) 0.6475(3) 0.0567(10) Uani 1 1 d . . .
H4A H 0.0483 0.2734 0.7190 0.068 Uiso 1 1 calc R . .
H4B H -0.0435 0.4070 0.6525 0.068 Uiso 1 1 calc R . .
C5 C 0.0814(4) 0.2986(3) 0.5449(3) 0.0420(8) Uani 1 1 d . . .
C6 C 0.2639(4) 0.2742(3) 0.4799(2) 0.0354(7) Uani 1 1 d . . .
C7 C 0.2830(4) 0.2350(3) 0.3706(3) 0.0378(7) Uani 1 1 d . . .
H7A H 0.1776 0.1812 0.3836 0.045 Uiso 1 1 calc R . .
C8 C 0.4623(4) 0.1521(3) 0.3511(3) 0.0382(7) Uani 1 1 d . . .
C9 C 0.6074(4) 0.1570(3) 0.3979(3) 0.0409(8) Uani 1 1 d . . .
C10 C 0.7940(5) 0.0841(3) 0.3849(3) 0.0543(9) Uani 1 1 d . . .
H10A H 0.8000 0.0327 0.3335 0.081 Uiso 1 1 calc R . .
H10B H 0.8107 0.0274 0.4605 0.081 Uiso 1 1 calc R . .
H10C H 0.8917 0.1450 0.3523 0.081 Uiso 1 1 calc R . .
C11 C 0.4784(5) 0.0658(3) 0.2788(3) 0.0479(8) Uani 1 1 d . . .
C12 C 0.3148(8) -0.0172(5) 0.1767(5) 0.1016(19) Uani 1 1 d . . .
H12A H 0.4349 -0.0146 0.1217 0.122 Uiso 1 1 calc R . .
H12B H 0.2974 -0.1071 0.2260 0.122 Uiso 1 1 calc R . .
C13 C 0.1702(8) 0.0261(6) 0.1148(5) 0.111(2) Uani 1 1 d . . .
H13A H 0.1731 -0.0278 0.0661 0.167 Uiso 1 1 calc R . .
H13B H 0.1870 0.1153 0.0665 0.167 Uiso 1 1 calc R . .
H13C H 0.0511 0.0206 0.1694 0.167 Uiso 1 1 calc R . .
C14 C 0.2667(4) 0.3561(3) 0.2663(3) 0.0380(7) Uani 1 1 d . . .
C15 C 0.4053(5) 0.4454(3) 0.2181(3) 0.0428(8) Uani 1 1 d . . .
H15A H 0.5129 0.4293 0.2490 0.051 Uiso 1 1 calc R . .
C16 C 0.3900(5) 0.5588(3) 0.1249(3) 0.0439(8) Uani 1 1 d . . .
C17 C 0.5472(6) 0.6518(3) 0.0759(3) 0.0629(11) Uani 1 1 d . . .
H17A H 0.5151 0.7245 0.0127 0.094 Uiso 1 1 calc R . .
H17B H 0.6611 0.6069 0.0473 0.094 Uiso 1 1 calc R . .
H17C H 0.5654 0.6832 0.1368 0.094 Uiso 1 1 calc R . .
C18 C 0.2294(5) 0.5837(3) 0.0795(3) 0.0483(9) Uani 1 1 d . . .
C19 C 0.2056(7) 0.7040(4) -0.0219(4) 0.0735(12) Uani 1 1 d . . .
H19A H 0.0862 0.7047 -0.0412 0.110 Uiso 1 1 calc R . .
H19B H 0.3048 0.7031 -0.0888 0.110 Uiso 1 1 calc R . .
H19C H 0.2105 0.7808 -0.0002 0.110 Uiso 1 1 calc R . .
C20 C 0.0910(5) 0.4949(4) 0.1280(3) 0.0523(9) Uani 1 1 d . . .
H20A H -0.0174 0.5113 0.0979 0.063 Uiso 1 1 calc R . .
C21 C 0.1076(5) 0.3826(3) 0.2197(3) 0.0467(8) Uani 1 1 d . . .
H21A H 0.0115 0.3246 0.2502 0.056 Uiso 1 1 calc R . .

loop_
_atom_site_aniso_label
_atom_site_aniso_U_11
_atom_site_aniso_U_22
_atom_site_aniso_U_33
_atom_site_aniso_U_23
_atom_site_aniso_U_13
_atom_site_aniso_U_12
N1 0.0350(14) 0.0479(15) 0.0544(17) -0.0208(13) -0.0116(13) -0.0054(11)
O1 0.0383(13) 0.0739(16) 0.0647(16) -0.0312(13) -0.0115(12) -0.0066(11)
O2 0.0727(18) 0.0763(18) 0.095(2) -0.0586(17) -0.0359(16) 0.0119(14)
O3 0.0712(19) 0.0695(17) 0.089(2) -0.0488(16) -0.0162(16) 0.0120(14)
C1 0.0367(17) 0.0362(15) 0.0395(17) -0.0099(13) -0.0115(14) -0.0045(12)
C2 0.050(2) 0.0526(19) 0.050(2) -0.0210(16) -0.0170(16) -0.0046(16)
C3 0.061(2) 0.073(2) 0.067(2) -0.040(2) -0.018(2) -0.0008(19)
C4 0.047(2) 0.074(2) 0.056(2) -0.0332(19) -0.0062(17) -0.0030(18)
C5 0.0400(18) 0.0404(17) 0.0454(18) -0.0121(14) -0.0083(15) -0.0056(14)
C6 0.0384(17) 0.0330(15) 0.0351(16) -0.0080(12) -0.0106(13) -0.0042(12)
C7 0.0389(17) 0.0384(16) 0.0387(17) -0.0120(13) -0.0106(14) -0.0060(13)
C8 0.0412(18) 0.0347(15) 0.0390(17) -0.0106(13) -0.0078(14) -0.0068(13)
C9 0.0410(18) 0.0331(15) 0.0441(18) -0.0088(13) -0.0024(14) -0.0072(13)
C10 0.045(2) 0.0467(19) 0.068(2) -0.0200(17) -0.0037(17) -0.0022(15)
C11 0.056(2) 0.0407(18) 0.049(2) -0.0147(15) -0.0140(17) -0.0029(16)
C12 0.114(4) 0.107(4) 0.140(5) -0.093(4) -0.079(4) 0.040(3)
C13 0.118(5) 0.133(5) 0.129(5) -0.091(4) -0.055(4) 0.017(4)
C14 0.0406(17) 0.0412(16) 0.0363(16) -0.0164(13) -0.0103(14) -0.0007(13)
C15 0.0465(19) 0.0441(18) 0.0406(18) -0.0148(14) -0.0127(15) -0.0013(14)
C16 0.053(2) 0.0410(17) 0.0389(18) -0.0149(14) -0.0092(16) -0.0006(14)
C17 0.079(3) 0.050(2) 0.056(2) -0.0102(17) -0.009(2) -0.0157(19)
C18 0.061(2) 0.0470(19) 0.0372(18) -0.0150(15) -0.0148(16) 0.0100(16)
C19 0.098(3) 0.056(2) 0.060(2) -0.0091(19) -0.024(2) 0.011(2)
C20 0.049(2) 0.067(2) 0.044(2) -0.0199(17) -0.0180(17) 0.0081(17)
C21 0.0429(19) 0.057(2) 0.0426(19) -0.0152(16) -0.0126(15) -0.0038(15)

loop_
_atom_type_symbol
_atom_type_description
_atom_type_scat_dispersion_real
_atom_type_scat_dispersion_imag
_atom_type_scat_source
C C 0.0033 0.0016 'International Tables Vol C Tables 4.2.6.8 and 6.1.1.4'
H H 0.0000 0.0000 'International Tables Vol C Tables 4.2.6.8 and 6.1.1.4'
N N 0.0061 0.0033 'International Tables Vol C Tables 4.2.6.8 and 6.1.1.4'
O O 0.0106 0.0060 'International Tables Vol C Tables 4.2.6.8 and 6.1.1.4'

loop_
_geom_angle_atom_site_label_1
_geom_angle_atom_site_label_2
_geom_angle_atom_site_label_3
_geom_angle
_geom_angle_site_symmetry_1
_geom_angle_site_symmetry_3
C1 N1 C9 122.4(3) . .
C1 N1 H1A 118.8 . .
C9 N1 H1A 118.8 . .
C11 O2 C12 116.1(3) . .
N1 C1 C6 119.9(3) . .
N1 C1 C2 116.6(3) . .
C6 C1 C2 123.4(3) . .
C1 C2 C3 111.1(3) . .
C1 C2 H2A 109.4 . .
C3 C2 H2A 109.4 . .
C1 C2 H2B 109.4 . .
C3 C2 H2B 109.4 . .
H2A C2 H2B 108.0 . .
C2 C3 C4 110.1(3) . .
C2 C3 H3A 109.6 . .
C4 C3 H3A 109.6 . .
C2 C3 H3B 109.6 . .
C4 C3 H3B 109.6 . .
H3A C3 H3B 108.2 . .
C5 C4 C3 112.8(3) . .
C5 C4 H4A 109.0 . .
C3 C4 H4A 109.0 . .
C5 C4 H4B 109.0 . .
C3 C4 H4B 109.0 . .
H4A C4 H4B 107.8 . .
O1 C5 C6 121.4(3) . .
O1 C5 C4 120.0(3) . .
C6 C5 C4 118.6(3) . .
C1 C6 C5 119.7(3) . .
C1 C6 C7 120.6(3) . .
C5 C6 C7 119.6(3) . .
C8 C7 C6 110.3(3) . .
C8 C7 C14 113.5(2) . .
C6 C7 C14 110.0(2) . .
C8 C7 H7A 107.6 . .
C6 C7 H7A 107.6 . .
C14 C7 H7A 107.6 . .
C9 C8 C11 119.6(3) . .
C9 C8 C7 121.2(3) . .
C11 C8 C7 119.2(3) . .
C8 C9 N1 119.4(3) . .
C8 C9 C10 127.7(3) . .
N1 C9 C10 112.8(3) . .
C9 C10 H10A 109.5 . .
C9 C10 H10B 109.5 . .
H10A C10 H10B 109.5 . .
C9 C10 H10C 109.5 . .
H10A C10 H10C 109.5 . .
H10B C10 H10C 109.5 . .
O3 C11 O2 121.1(3) . .
O3 C11 C8 127.7(3) . .
O2 C11 C8 111.2(3) . .
C13 C12 O2 110.3(4) . .
C13 C12 H12A 109.6 . .
O2 C12 H12A 109.6 . .
C13 C12 H12B 109.6 . .
O2 C12 H12B 109.6 . .
H12A C12 H12B 108.1 . .
C12 C13 H13A 109.5 . .
C12 C13 H13B 109.5 . .
H13A C13 H13B 109.5 . .
C12 C13 H13C 109.5 . .
H13A C13 H13C 109.5 . .
H13B C13 H13C 109.5 . .
C21 C14 C15 117.7(3) . .
C21 C14 C7 120.4(3) . .
C15 C14 C7 121.8(3) . .
C14 C15 C16 122.5(3) . .
C14 C15 H15A 118.7 . .
C16 C15 H15A 118.7 . .
C18 C16 C15 118.9(3) . .
C18 C16 C17 121.4(3) . .
C15 C16 C17 119.8(3) . .
C16 C17 H17A 109.5 . .
C16 C17 H17B 109.5 . .
H17A C17 H17B 109.5 . .
C16 C17 H17C 109.5 . .
H17A C17 H17C 109.5 . .
H17B C17 H17C 109.5 . .
C20 C18 C16 118.6(3) . .
C20 C18 C19 120.1(4) . .
C16 C18 C19 121.3(3) . .
C18 C19 H19A 109.5 . .
C18 C19 H19B 109.5 . .
H19A C19 H19B 109.5 . .
C18 C19 H19C 109.5 . .
H19A C19 H19C 109.5 . .
H19B C19 H19C 109.5 . .
C18 C20 C21 122.3(3) . .
C18 C20 H20A 118.9 . .
C21 C20 H20A 118.9 . .
C20 C21 C14 120.0(3) . .
C20 C21 H21A 120.0 . .
C14 C21 H21A 120.0 . .

loop_
_geom_bond_atom_site_label_1
_geom_bond_atom_site_label_2
_geom_bond_distance
_geom_bond_site_symmetry_2
N1 C1 1.352(4) .
N1 C9 1.387(4) .
N1 H1A 0.8600 .
O1 C5 1.237(4) .
O2 C11 1.337(4) .
O2 C12 1.447(4) .
O3 C11 1.193(4) .
C1 C6 1.354(4) .
C1 C2 1.486(4) .
C2 C3 1.494(5) .
C2 H2A 0.9700 .
C2 H2B 0.9700 .
C3 C4 1.510(5) .
C3 H3A 0.9700 .
C3 H3B 0.9700 .
C4 C5 1.494(4) .
C4 H4A 0.9700 .
C4 H4B 0.9700 .
C5 C6 1.425(4) .
C6 C7 1.510(4) .
C7 C8 1.507(4) .
C7 C14 1.522(4) .
C7 H7A 0.9800 .
C8 C9 1.342(4) .
C8 C11 1.465(4) .
C9 C10 1.489(4) .
C10 H10A 0.9600 .
C10 H10B 0.9600 .
C10 H10C 0.9600 .
C12 C13 1.399(7) .
C12 H12A 0.9700 .
C12 H12B 0.9700 .
C13 H13A 0.9600 .
C13 H13B 0.9600 .
C13 H13C 0.9600 .
C14 C21 1.380(5) .
C14 C15 1.382(4) .
C15 C16 1.394(4) .
C15 H15A 0.9300 .
C16 C18 1.382(5) .
C16 C17 1.509(5) .
C17 H17A 0.9600 .
C17 H17B 0.9600 .
C17 H17C 0.9600 .
C18 C20 1.378(5) .
C18 C19 1.507(5) .
C19 H19A 0.9600 .
C19 H19B 0.9600 .
C19 H19C 0.9600 .
C20 C21 1.379(5) .
C20 H20A 0.9300 .
C21 H21A 0.9300 .

loop_
_geom_torsion_atom_site_label_1
_geom_torsion_atom_site_label_2
_geom_torsion_atom_site_label_3
_geom_torsion_atom_site_label_4
_geom_torsion
_geom_torsion_site_symmetry_1
_geom_torsion_site_symmetry_2
_geom_torsion_site_symmetry_3
_geom_torsion_site_symmetry_4
C9 N1 C1 C6 -12.9(4) . . . .
C9 N1 C1 C2 164.6(3) . . . .
N1 C1 C2 C3 161.6(3) . . . .
C6 C1 C2 C3 -21.0(4) . . . .
C1 C2 C3 C4 51.0(4) . . . .
C2 C3 C4 C5 -53.1(4) . . . .
C3 C4 C5 O1 -157.8(3) . . . .
C3 C4 C5 C6 23.9(5) . . . .
N1 C1 C6 C5 167.7(3) . . . .
C2 C1 C6 C5 -9.6(4) . . . .
N1 C1 C6 C7 -8.9(4) . . . .
C2 C1 C6 C7 173.8(3) . . . .
O1 C5 C6 C1 -170.3(3) . . . .
C4 C5 C6 C1 8.0(4) . . . .
O1 C5 C6 C7 6.3(4) . . . .
C4 C5 C6 C7 -175.5(3) . . . .
C1 C6 C7 C8 24.9(4) . . . .
C5 C6 C7 C8 -151.7(3) . . . .
C1 C6 C7 C14 -101.1(3) . . . .
C5 C6 C7 C14 82.4(3) . . . .
C6 C7 C8 C9 -22.4(4) . . . .
C14 C7 C8 C9 101.5(3) . . . .
C6 C7 C8 C11 158.2(3) . . . .
C14 C7 C8 C11 -77.9(3) . . . .
C11 C8 C9 N1 -176.5(3) . . . .
C7 C8 C9 N1 4.1(4) . . . .
C11 C8 C9 C10 0.8(5) . . . .
C7 C8 C9 C10 -178.6(3) . . . .
C1 N1 C9 C8 15.4(4) . . . .
C1 N1 C9 C10 -162.3(3) . . . .
C12 O2 C11 O3 0.5(6) . . . .
C12 O2 C11 C8 179.8(4) . . . .
C9 C8 C11 O3 -6.5(5) . . . .
C7 C8 C11 O3 172.9(3) . . . .
C9 C8 C11 O2 174.3(3) . . . .
C7 C8 C11 O2 -6.3(4) . . . .
C11 O2 C12 C13 -157.0(5) . . . .
C8 C7 C14 C21 128.2(3) . . . .
C6 C7 C14 C21 -107.7(3) . . . .
C8 C7 C14 C15 -54.3(4) . . . .
C6 C7 C14 C15 69.7(3) . . . .
C21 C14 C15 C16 -0.6(4) . . . .
C7 C14 C15 C16 -178.0(3) . . . .
C14 C15 C16 C18 0.7(4) . . . .
C14 C15 C16 C17 -179.6(3) . . . .
C15 C16 C18 C20 -0.3(4) . . . .
C17 C16 C18 C20 180.0(3) . . . .
C15 C16 C18 C19 -179.5(3) . . . .
C17 C16 C18 C19 0.8(5) . . . .
C16 C18 C20 C21 -0.1(5) . . . .
C19 C18 C20 C21 179.0(3) . . . .
C18 C20 C21 C14 0.2(5) . . . .
C15 C14 C21 C20 0.1(4) . . . .
C7 C14 C21 C20 177.6(3) . . . .
